data_4027491
loop_
_publ_author_name
'Alankriti Bajpai'
'Palani Natarajan'
'Paloth Venugopalan'
'Jarugu Narasimha Moorthy'

_publ_contact_author_address
;Departmet of chemistry
Indian Institute of Technology - Kanpur
Kanpur - 208 016
INDIA
;
_publ_contact_author_email moorthy@iitk.ac.in
_publ_contact_author_fax +915122597436
_publ_contact_author_name 'Prof. J. N. Moorthy'
_publ_contact_author_phone +915122597438
_publ_section_title
;
 Crystal Engineering: Lattice Inclusion Based on O-H...O Hydrogen-Bonded
 Self-Assembly and Guest-Induced Structural Mimicry
;
_journal_name_full 'Journal of Organic Chemistry'
_journal_page_first 7858
_journal_page_last 7865
_journal_paper_doi 10.1021/jo3010292
_journal_volume 77
_journal_year 2012
_chemical_formula_sum 'C72 H66 O4'
_chemical_formula_weight 995.30
_chemical_name_common 1,3,6,8-Tetrakis(4-hydroxy-2,6-dimethylphenyl)pyrene
_chemical_name_systematic
; 
 1,3,6,8-Tetrakis(4-hydroxy-2,6-dimethylphenyl)pyrene-4Benzene
;
_space_group_IT_number 4
_symmetry_cell_setting monoclinic
_symmetry_space_group_name_Hall 'P 2yb'
_symmetry_space_group_name_H-M 'P 1 21 1'
_atom_sites_solution_hydrogens geom
_atom_sites_solution_primary direct
_atom_sites_solution_secondary difmap
_audit_creation_method SHELXL-97
_cell_angle_alpha 90.00
_cell_angle_beta 94.161(2)
_cell_angle_gamma 90.00
_cell_formula_units_Z 4
_cell_length_a 17.4544(18)
_cell_length_b 18.217(2)
_cell_length_c 17.9014(18)
_cell_measurement_temperature 273(2)
_cell_volume 5677.0(10)
_computing_structure_refinement 'SHELXL-97 (Sheldrick, 1997)'
_diffrn_ambient_temperature 273(2)
_diffrn_measured_fraction_theta_full 0.994
_diffrn_measured_fraction_theta_max 0.994
_diffrn_radiation_monochromator graphite
_diffrn_radiation_source 'fine-focus sealed tube'
_diffrn_radiation_type MoK\a
_diffrn_radiation_wavelength 0.71073
_diffrn_reflns_av_R_equivalents 0.0654
_diffrn_reflns_av_sigmaI/netI 0.1381
_diffrn_reflns_limit_h_max 18
_diffrn_reflns_limit_h_min -20
_diffrn_reflns_limit_k_max 21
_diffrn_reflns_limit_k_min -21
_diffrn_reflns_limit_l_max 15
_diffrn_reflns_limit_l_min -21
_diffrn_reflns_number 29706
_diffrn_reflns_theta_full 25.00
_diffrn_reflns_theta_max 25.00
_diffrn_reflns_theta_min 2.24
_exptl_absorpt_coefficient_mu 0.068
_exptl_crystal_density_diffrn 1.119
_exptl_crystal_F_000 2036
_refine_diff_density_max 0.411
_refine_diff_density_min -0.273
_refine_diff_density_rms 0.064
_refine_ls_abs_structure_details 'Flack H D (1983), Acta Cryst. A39, 876-881'
_refine_ls_abs_structure_Flack 0.5(16)
_refine_ls_extinction_method none
_refine_ls_goodness_of_fit_ref 1.051
_refine_ls_hydrogen_treatment mixed
_refine_ls_matrix_type full
_refine_ls_number_parameters 1303
_refine_ls_number_reflns 19481
_refine_ls_number_restraints 145
_refine_ls_restrained_S_all 1.057
_refine_ls_R_factor_all 0.1577
_refine_ls_R_factor_gt 0.0934
_refine_ls_shift/su_max 0.001
_refine_ls_shift/su_mean 0.000
_refine_ls_structure_factor_coef Fsqd
_refine_ls_weighting_details 'calc w=1/[\s^2^(Fo^2^)+(0.0718P)^2^+0.0000P] where P=(Fo^2^+2Fc^2^)/3'
_refine_ls_weighting_scheme calc
_refine_ls_wR_factor_gt 0.1878
_refine_ls_wR_factor_ref 0.2145
_reflns_number_gt 11089
_reflns_number_total 19481
_reflns_threshold_expression >2sigma(I)
_cod_data_source_file jo3010292_si_006.cif
_cod_data_source_block TP2-B
_cod_original_cell_volume 5676.9(10)
_cod_database_code 4027491

loop_
_symmetry_equiv_pos_as_xyz
'x, y, z'
'-x, y+1/2, -z'

loop_
_atom_site_label
_atom_site_type_symbol
_atom_site_fract_x
_atom_site_fract_y
_atom_site_fract_z
_atom_site_U_iso_or_equiv
_atom_site_adp_type
_atom_site_occupancy
_atom_site_symmetry_multiplicity
_atom_site_calc_flag
_atom_site_refinement_flags
_atom_site_disorder_assembly
_atom_site_disorder_group
O1 O 0.8216(2) 0.83732(18) 0.27148(19) 0.0308(9) Uani 1 1 d . A 1
H2 H 0.7810 0.8544 0.2532 0.046 Uiso 1 1 calc R A 1
O2 O 0.81114(19) 0.41323(19) -0.22532(18) 0.0284(9) Uani 1 1 d . A 1
H1 H 0.8517 0.4026 -0.2432 0.043 Uiso 1 1 calc R A 1
O3 O 0.93669(19) -0.07993(18) 0.22568(18) 0.0278(9) Uani 1 1 d . A 1
H3 H 0.9033 -0.1050 0.2432 0.042 Uiso 1 1 calc R A 1
O4 O 0.9344(2) 0.3600(2) 0.71292(18) 0.0324(10) Uani 1 1 d . A 1
H4 H 0.9707 0.3875 0.7239 0.049 Uiso 1 1 calc R A 1
O5 O 0.56569(19) 0.44189(17) 0.77703(18) 0.0285(9) Uani 1 1 d . B 1
H5 H 0.5973 0.4170 0.7567 0.043 Uiso 1 1 calc R B 1
O6 O 0.6941(2) 0.9033(2) 1.21700(18) 0.0341(10) Uani 1 1 d . B 1
H6 H 0.6529 0.9022 1.2364 0.051 Uiso 1 1 calc R B 1
O7 O 0.6765(2) 1.35456(18) 0.72697(18) 0.0296(9) Uani 1 1 d . B 1
H7 H 0.7209 1.3683 0.7363 0.044 Uiso 1 1 calc R B 1
O8 O 0.56450(19) 0.88038(19) 0.28097(18) 0.0286(9) Uani 1 1 d . B 1
H8 H 0.5205 0.8899 0.2647 0.043 Uiso 1 1 calc R B 1
C1 C 0.8557(3) 0.5390(3) 0.1921(3) 0.0235(12) Uani 1 1 d . A 1
C2 C 0.8480(3) 0.5224(3) 0.1159(3) 0.0246(13) Uani 1 1 d . A 1
H51 H 0.8383 0.5605 0.0819 0.029 Uiso 1 1 calc R A 1
C3 C 0.8542(3) 0.4513(3) 0.0885(3) 0.0254(13) Uani 1 1 d . A 1
C4 C 0.8719(3) 0.3171(3) 0.1170(3) 0.0312(14) Uani 1 1 d . A 1
H68 H 0.8671 0.3057 0.0663 0.037 Uiso 1 1 calc R A 1
C5 C 0.8839(3) 0.2634(3) 0.1666(3) 0.0296(14) Uani 1 1 d . A 1
H62 H 0.8863 0.2153 0.1495 0.036 Uiso 1 1 calc R A 1
C6 C 0.9049(3) 0.2207(3) 0.2986(3) 0.0323(14) Uani 1 1 d . A 1
C7 C 0.9108(3) 0.2367(3) 0.3743(3) 0.0283(13) Uani 1 1 d . A 1
H45 H 0.9178 0.1985 0.4086 0.034 Uiso 1 1 calc R A 1
C8 C 0.9065(3) 0.3086(3) 0.4009(3) 0.0281(13) Uani 1 1 d . A 1
C9 C 0.8898(3) 0.4416(3) 0.3731(3) 0.0302(14) Uani 1 1 d . A 1
H35 H 0.8941 0.4523 0.4241 0.036 Uiso 1 1 calc R A 1
C10 C 0.8777(3) 0.4968(3) 0.3234(3) 0.0327(14) Uani 1 1 d . A 1
H37 H 0.8751 0.5448 0.3406 0.039 Uiso 1 1 calc R A 1
C11 C 0.8687(3) 0.4822(3) 0.2427(3) 0.0285(14) Uani 1 1 d . A 1
C12 C 0.8660(3) 0.3936(3) 0.1398(3) 0.0251(13) Uani 1 1 d . A 1
C13 C 0.8931(3) 0.2771(3) 0.2450(3) 0.0269(13) Uani 1 1 d . A 1
C14 C 0.8962(3) 0.3667(3) 0.3489(3) 0.0305(14) Uani 1 1 d . A 1
C15 C 0.8882(3) 0.3497(3) 0.2704(3) 0.0258(13) Uani 1 1 d . A 1
C16 C 0.8751(3) 0.4092(3) 0.2186(3) 0.0231(12) Uani 1 1 d . A 1
C17 C 0.8462(3) 0.6176(3) 0.2154(3) 0.0255(13) Uani 1 1 d . A 1
C18 C 0.9109(3) 0.6618(3) 0.2332(3) 0.0320(14) Uani 1 1 d . A 1
C19 C 0.8988(3) 0.7339(3) 0.2519(3) 0.0315(14) Uani 1 1 d . A 1
H96 H 0.9410 0.7637 0.2645 0.038 Uiso 1 1 calc R A 1
C20 C 0.8261(3) 0.7633(3) 0.2526(3) 0.0268(13) Uani 1 1 d . A 1
C21 C 0.7633(3) 0.7199(3) 0.2364(3) 0.0364(15) Uani 1 1 d . A 1
H72 H 0.7142 0.7394 0.2381 0.044 Uiso 1 1 calc R A 1
C22 C 0.7723(3) 0.6477(3) 0.2175(3) 0.0369(15) Uani 1 1 d . A 1
C23 C 0.7020(3) 0.5999(4) 0.2000(4) 0.069(2) Uani 1 1 d . A 1
H30D H 0.6575 0.6238 0.2170 0.103 Uiso 1 1 calc R A 1
H30E H 0.7092 0.5535 0.2249 0.103 Uiso 1 1 calc R A 1
H30F H 0.6949 0.5921 0.1469 0.103 Uiso 1 1 calc R A 1
C24 C 0.9905(3) 0.6312(3) 0.2317(4) 0.0489(18) Uani 1 1 d . A 1
H10A H 1.0274 0.6697 0.2417 0.073 Uiso 1 1 calc R A 1
H10B H 0.9971 0.6105 0.1832 0.073 Uiso 1 1 calc R A 1
H10C H 0.9981 0.5936 0.2692 0.073 Uiso 1 1 calc R A 1
C25 C 0.8437(3) 0.4371(3) 0.0058(3) 0.0257(13) Uani 1 1 d . A 1
C26 C 0.9079(3) 0.4261(3) -0.0352(3) 0.0327(14) Uani 1 1 d . A 1
C27 C 0.8961(3) 0.4158(3) -0.1136(3) 0.0263(13) Uani 1 1 d . A 1
H64 H 0.9377 0.4062 -0.1418 0.032 Uiso 1 1 calc R A 1
C28 C 0.8235(3) 0.4200(3) -0.1479(3) 0.0241(12) Uani 1 1 d . A 1
C29 C 0.7627(3) 0.4323(3) -0.1088(3) 0.0339(14) Uani 1 1 d . A 1
H75 H 0.7143 0.4362 -0.1339 0.041 Uiso 1 1 calc R A 1
C30 C 0.7699(3) 0.4395(3) -0.0313(3) 0.0294(13) Uani 1 1 d . A 1
C31 C 0.7002(3) 0.4533(4) 0.0139(3) 0.058(2) Uani 1 1 d . A 1
H98A H 0.6541 0.4509 -0.0188 0.087 Uiso 1 1 calc R A 1
H98B H 0.7043 0.5011 0.0365 0.087 Uiso 1 1 calc R A 1
H98C H 0.6983 0.4167 0.0523 0.087 Uiso 1 1 calc R A 1
C32 C 0.9875(3) 0.4226(4) 0.0013(3) 0.0465(17) Uani 1 1 d . A 1
H10D H 0.9987 0.4671 0.0286 0.070 Uiso 1 1 calc R A 1
H10E H 1.0235 0.4167 -0.0364 0.070 Uiso 1 1 calc R A 1
H10F H 0.9916 0.3816 0.0351 0.070 Uiso 1 1 calc R A 1
C33 C 0.9118(3) 0.1414(3) 0.2762(3) 0.0252(13) Uani 1 1 d . A 1
C34 C 0.8483(3) 0.0956(3) 0.2779(3) 0.0328(14) Uani 1 1 d . A 1
C35 C 0.8569(3) 0.0210(3) 0.2589(3) 0.0312(14) Uani 1 1 d . A 1
H55 H 0.8143 -0.0097 0.2579 0.037 Uiso 1 1 calc R A 1
C36 C 0.9251(3) -0.0072(3) 0.2422(3) 0.0283(13) Uani 1 1 d . A 1
C37 C 0.9881(3) 0.0392(3) 0.2387(3) 0.0315(14) Uani 1 1 d . A 1
H94 H 1.0344 0.0205 0.2245 0.038 Uiso 1 1 calc R A 1
C38 C 0.9823(3) 0.1139(3) 0.2565(3) 0.0282(13) Uani 1 1 d . A 1
C39 C 1.0504(3) 0.1640(3) 0.2512(3) 0.0440(16) Uani 1 1 d . A 1
H97A H 1.0429 0.1938 0.2071 0.066 Uiso 1 1 calc R A 1
H97B H 1.0961 0.1351 0.2485 0.066 Uiso 1 1 calc R A 1
H97C H 1.0555 0.1949 0.2947 0.066 Uiso 1 1 calc R A 1
C40 C 0.7710(3) 0.1229(3) 0.2981(3) 0.0420(16) Uani 1 1 d . A 1
H99A H 0.7738 0.1364 0.3501 0.063 Uiso 1 1 calc R A 1
H99B H 0.7334 0.0848 0.2891 0.063 Uiso 1 1 calc R A 1
H99C H 0.7565 0.1650 0.2680 0.063 Uiso 1 1 calc R A 1
C41 C 0.9158(3) 0.3226(3) 0.4837(3) 0.0242(13) Uani 1 1 d . A 1
C42 C 0.9860(3) 0.3416(3) 0.5179(3) 0.0300(14) Uani 1 1 d . A 1
C43 C 0.9932(3) 0.3557(3) 0.5949(3) 0.0310(14) Uani 1 1 d . A 1
H40 H 1.0400 0.3706 0.6182 0.037 Uiso 1 1 calc R A 1
C44 C 0.9293(3) 0.3470(3) 0.6360(3) 0.0295(14) Uani 1 1 d . A 1
C45 C 0.8600(3) 0.3270(3) 0.6031(3) 0.0273(13) Uani 1 1 d . A 1
H95 H 0.8180 0.3224 0.6318 0.033 Uiso 1 1 calc R A 1
C46 C 0.8516(3) 0.3132(3) 0.5258(3) 0.0320(14) Uani 1 1 d . A 1
C47 C 0.7743(3) 0.2935(4) 0.4899(3) 0.0437(16) Uani 1 1 d . A 1
H82A H 0.7369 0.2956 0.5265 0.066 Uiso 1 1 calc R A 1
H82B H 0.7759 0.2447 0.4698 0.066 Uiso 1 1 calc R A 1
H82C H 0.7605 0.3275 0.4502 0.066 Uiso 1 1 calc R A 1
C48 C 1.0552(3) 0.3519(4) 0.4726(3) 0.0489(18) Uani 1 1 d . A 1
H91A H 1.0630 0.3083 0.4440 0.073 Uiso 1 1 calc R A 1
H91B H 1.0999 0.3611 0.5058 0.073 Uiso 1 1 calc R A 1
H91C H 1.0466 0.3929 0.4393 0.073 Uiso 1 1 calc R A 1
C49' C 0.5887(3) 0.7404(3) 0.6927(3) 0.0221(12) Uani 1 1 d . B 1
C50' C 0.5811(3) 0.7593(3) 0.6169(3) 0.0302(14) Uani 1 1 d . B 1
H17 H 0.5729 0.7224 0.5813 0.036 Uiso 1 1 calc R B 1
C51' C 0.5853(3) 0.8306(3) 0.5937(3) 0.0241(12) Uani 1 1 d . B 1
C52' C 0.6026(3) 0.9633(3) 0.6236(3) 0.0283(13) Uani 1 1 d . B 1
H39 H 0.5960 0.9754 0.5730 0.034 Uiso 1 1 calc R B 1
C53' C 0.6159(3) 1.0168(3) 0.6744(3) 0.0286(13) Uani 1 1 d . B 1
H22 H 0.6190 1.0650 0.6579 0.034 Uiso 1 1 calc R B 1
C54' C 0.6404(3) 1.0570(3) 0.8068(3) 0.0220(12) Uani 1 1 d . B 1
C55' C 0.6494(3) 1.0377(3) 0.8825(3) 0.0291(13) Uani 1 1 d . B 1
H29 H 0.6586 1.0749 0.9176 0.035 Uiso 1 1 calc R B 1
C56' C 0.6452(3) 0.9663(3) 0.9081(3) 0.0206(12) Uani 1 1 d . B 1
C57' C 0.6238(3) 0.8340(3) 0.8765(3) 0.0288(13) Uani 1 1 d . B 1
H20 H 0.6289 0.8215 0.9269 0.035 Uiso 1 1 calc R B 1
C58' C 0.6105(3) 0.7811(3) 0.8259(3) 0.0267(13) Uani 1 1 d . B 1
H50 H 0.6074 0.7327 0.8422 0.032 Uiso 1 1 calc R B 1
C59' C 0.6007(3) 0.7961(3) 0.7479(3) 0.0221(12) Uani 1 1 d . B 1
C60' C 0.6069(3) 0.8707(3) 0.7231(3) 0.0259(13) Uani 1 1 d . B 1
C61' C 0.6203(3) 0.9277(3) 0.7774(3) 0.0264(13) Uani 1 1 d . B 1
C62' C 0.6307(3) 0.9094(3) 0.8559(3) 0.0235(12) Uani 1 1 d . B 1
C63' C 0.6257(3) 1.0021(3) 0.7543(3) 0.0206(12) Uani 1 1 d . B 1
C64' C 0.5983(3) 0.8877(3) 0.6457(3) 0.0221(12) Uani 1 1 d . B 1
C65' C 0.5841(3) 0.6612(3) 0.7158(3) 0.0214(12) Uani 1 1 d . B 1
C66' C 0.5146(3) 0.6343(3) 0.7404(3) 0.0246(12) Uani 1 1 d . B 1
C67' C 0.5119(3) 0.5604(3) 0.7609(3) 0.0308(14) Uani 1 1 d . B 1
H73 H 0.4668 0.5415 0.7780 0.037 Uiso 1 1 calc R B 1
C68' C 0.5734(3) 0.5157(3) 0.7564(3) 0.0251(13) Uani 1 1 d . B 1
C69' C 0.6415(3) 0.5417(3) 0.7316(3) 0.0286(13) Uani 1 1 d . B 1
H30 H 0.6832 0.5105 0.7277 0.034 Uiso 1 1 calc R B 1
C70' C 0.6465(3) 0.6170(3) 0.7123(3) 0.0244(13) Uani 1 1 d . B 1
C71' C 0.7219(3) 0.6434(3) 0.6853(3) 0.0395(15) Uani 1 1 d . B 1
H83A H 0.7137 0.6613 0.6349 0.059 Uiso 1 1 calc R B 1
H83B H 0.7578 0.6034 0.6865 0.059 Uiso 1 1 calc R B 1
H83C H 0.7421 0.6821 0.7173 0.059 Uiso 1 1 calc R B 1
C72' C 0.4455(3) 0.6820(3) 0.7438(3) 0.0425(16) Uani 1 1 d . B 1
H92A H 0.4539 0.7166 0.7840 0.064 Uiso 1 1 calc R B 1
H92B H 0.4016 0.6522 0.7524 0.064 Uiso 1 1 calc R B 1
H92C H 0.4364 0.7079 0.6973 0.064 Uiso 1 1 calc R B 1
C73' C 0.5794(3) 0.8459(3) 0.5106(3) 0.0222(12) Uani 1 1 d . B 1
C74' C 0.6423(3) 0.8347(3) 0.4681(3) 0.0263(13) Uani 1 1 d . B 1
C75' C 0.6356(3) 0.8466(3) 0.3927(3) 0.0273(13) Uani 1 1 d . B 1
H28 H 0.6779 0.8390 0.3648 0.033 Uiso 1 1 calc R B 1
C76' C 0.5662(3) 0.8698(3) 0.3566(3) 0.0266(13) Uani 1 1 d . B 1
C77' C 0.5037(3) 0.8805(3) 0.3986(3) 0.0257(13) Uani 1 1 d . B 1
H25 H 0.4572 0.8955 0.3748 0.031 Uiso 1 1 calc R B 1
C78' C 0.5087(3) 0.8694(3) 0.4757(3) 0.0266(13) Uani 1 1 d . B 1
C79' C 0.4397(3) 0.8796(3) 0.5197(3) 0.0314(13) Uani 1 1 d . B 1
H88A H 0.3967 0.8946 0.4867 0.047 Uiso 1 1 calc R B 1
H88B H 0.4503 0.9166 0.5572 0.047 Uiso 1 1 calc R B 1
H88C H 0.4278 0.8342 0.5435 0.047 Uiso 1 1 calc R B 1
C80' C 0.7187(3) 0.8096(3) 0.5047(3) 0.0403(15) Uani 1 1 d . B 1
H87A H 0.7354 0.8432 0.5438 0.060 Uiso 1 1 calc R B 1
H87B H 0.7560 0.8080 0.4679 0.060 Uiso 1 1 calc R B 1
H87C H 0.7131 0.7615 0.5256 0.060 Uiso 1 1 calc R B 1
C81' C 0.6501(3) 1.1353(3) 0.7842(3) 0.0244(13) Uani 1 1 d . B 1
C82' C 0.7235(3) 1.1631(3) 0.7781(3) 0.0284(13) Uani 1 1 d . B 1
C83' C 0.7332(3) 1.2365(3) 0.7595(3) 0.0246(12) Uani 1 1 d . B 1
H38 H 0.7823 1.2554 0.7554 0.030 Uiso 1 1 calc R B 1
C84' C 0.6700(3) 1.2810(3) 0.7472(3) 0.0239(13) Uani 1 1 d . B 1
C85' C 0.5961(3) 1.2533(3) 0.7522(3) 0.0297(13) Uani 1 1 d . B 1
H60 H 0.5535 1.2833 0.7423 0.036 Uiso 1 1 calc R B 1
C86' C 0.5870(3) 1.1812(3) 0.7721(3) 0.0248(13) Uani 1 1 d . B 1
C87' C 0.5068(3) 1.1514(3) 0.7780(3) 0.0449(16) Uani 1 1 d . B 1
H93A H 0.4704 1.1908 0.7721 0.067 Uiso 1 1 calc R B 1
H93B H 0.5034 1.1290 0.8261 0.067 Uiso 1 1 calc R B 1
H93C H 0.4957 1.1155 0.7394 0.067 Uiso 1 1 calc R B 1
C88' C 0.7924(3) 1.1134(3) 0.7890(4) 0.0503(18) Uani 1 1 d . B 1
H85A H 0.8370 1.1385 0.7735 0.075 Uiso 1 1 calc R B 1
H85B H 0.7838 1.0698 0.7596 0.075 Uiso 1 1 calc R B 1
H85C H 0.8005 1.1004 0.8410 0.075 Uiso 1 1 calc R B 1
C89' C 0.6559(3) 0.9498(3) 0.9890(3) 0.0248(13) Uani 1 1 d . B 1
C90' C 0.5945(3) 0.9486(3) 1.0344(3) 0.0255(13) Uani 1 1 d . B 1
C91' C 0.6073(3) 0.9322(3) 1.1096(3) 0.0319(14) Uani 1 1 d . B 1
H36 H 0.5662 0.9301 1.1398 0.038 Uiso 1 1 calc R B 1
C92' C 0.6809(3) 0.9188(3) 1.1401(3) 0.0265(13) Uani 1 1 d . B 1
C93' C 0.7413(3) 0.9189(4) 1.0963(3) 0.0402(16) Uani 1 1 d . B 1
H84 H 0.7904 0.9083 1.1172 0.048 Uiso 1 1 calc R B 1
C94' C 0.7302(3) 0.9350(3) 1.0201(3) 0.0356(15) Uani 1 1 d . B 1
C95' C 0.7974(3) 0.9337(5) 0.9717(3) 0.070(2) Uani 1 1 d . B 1
H90A H 0.8416 0.9142 1.0000 0.105 Uiso 1 1 calc R B 1
H90B H 0.8081 0.9827 0.9558 0.105 Uiso 1 1 calc R B 1
H90C H 0.7851 0.9034 0.9287 0.105 Uiso 1 1 calc R B 1
C96' C 0.5131(4) 0.9628(5) 1.0012(3) 0.071(3) Uani 1 1 d . B 1
H30A H 0.5117 1.0082 0.9739 0.106 Uiso 1 1 calc R B 1
H30B H 0.4789 0.9657 1.0407 0.106 Uiso 1 1 calc R B 1
H30C H 0.4973 0.9234 0.9679 0.106 Uiso 1 1 calc R B 1
C55 C 0.8620(6) 0.6399(4) 0.4915(6) 0.168(7) Uani 1 1 d G C 1
H55A H 0.8871 0.6818 0.4765 0.202 Uiso 1 1 calc R C 1
C56 C 0.7930(6) 0.6186(5) 0.4542(4) 0.238(12) Uani 1 1 d G C 1
H56A H 0.7718 0.6463 0.4142 0.286 Uiso 1 1 calc R C 1
C57 C 0.7555(4) 0.5559(6) 0.4766(5) 0.170(8) Uani 1 1 d G C 1
H57A H 0.7093 0.5417 0.4517 0.204 Uiso 1 1 calc R C 1
C58 C 0.7871(5) 0.5145(4) 0.5364(5) 0.153(7) Uani 1 1 d G C 1
H58A H 0.7620 0.4725 0.5514 0.184 Uiso 1 1 calc R C 1
C59 C 0.8562(6) 0.5357(5) 0.5737(3) 0.133(5) Uani 1 1 d G C 1
H59A H 0.8773 0.5080 0.6137 0.160 Uiso 1 1 calc R C 1
C60 C 0.8936(4) 0.5984(6) 0.5512(5) 0.112(4) Uani 1 1 d G C 1
H60A H 0.9398 0.6127 0.5762 0.134 Uiso 1 1 calc R C 1
C73 C 0.8285(3) 0.0160(3) 0.4654(3) 0.110(3) Uani 1 1 d . D 1
H73A H 0.8174 -0.0173 0.4268 0.131 Uiso 1 1 calc R D 1
C74 C 0.7704(3) 0.0407(3) 0.5082(3) 0.110(4) Uani 1 1 d R D 1
H74A H 0.7203 0.0239 0.4982 0.131 Uiso 1 1 d R D 1
C75 C 0.7870(3) 0.0905(3) 0.5659(3) 0.122(4) Uani 1 1 d R D 1
H75A H 0.7481 0.1071 0.5946 0.146 Uiso 1 1 d R D 1
C76 C 0.8617(3) 0.1156(3) 0.5809(3) 0.109(4) Uani 1 1 d R D 1
H76A H 0.8728 0.1489 0.6195 0.131 Uiso 1 1 d R D 1
C77 C 0.9199(3) 0.0909(3) 0.5381(3) 0.092(3) Uani 1 1 d R D 1
H77A H 0.9699 0.1077 0.5481 0.111 Uiso 1 1 d R D 1
C78 C 0.9033(3) 0.0411(3) 0.4804(3) 0.102(3) Uani 1 1 d R D 1
H78A H 0.9422 0.0245 0.4517 0.123 Uiso 1 1 d R D 1
C79 C 0.6589(4) 0.4059(5) 0.3141(4) 0.058(2) Uani 1 1 d . E 1
H79A H 0.6763 0.4194 0.3625 0.070 Uiso 1 1 calc R E 1
C80 C 0.5978(5) 0.4403(4) 0.2783(4) 0.064(2) Uani 1 1 d . E 1
H80A H 0.5721 0.4767 0.3030 0.077 Uiso 1 1 calc R E 1
C81 C 0.5734(4) 0.4219(5) 0.2061(4) 0.073(3) Uani 1 1 d . E 1
H81A H 0.5327 0.4465 0.1807 0.088 Uiso 1 1 calc R E 1
C82 C 0.6112(5) 0.3656(5) 0.1723(4) 0.069(2) Uani 1 1 d . E 1
H82D H 0.5939 0.3517 0.1241 0.082 Uiso 1 1 calc R E 1
C83 C 0.6716(5) 0.3303(4) 0.2059(4) 0.061(2) Uani 1 1 d . E 1
H83D H 0.6967 0.2933 0.1815 0.073 Uiso 1 1 calc R E 1
C84 C 0.6948(4) 0.3508(4) 0.2776(4) 0.063(2) Uani 1 1 d . E 1
H84A H 0.7362 0.3267 0.3023 0.076 Uiso 1 1 calc R E 1
C85 C 0.1677(6) 0.4100(5) 0.3164(5) 0.047(3) Uani 0.763(12) 1 d P F 1
H85D H 0.1878 0.4280 0.3623 0.056 Uiso 0.763(12) 1 calc PR F 1
C86 C 0.1996(4) 0.3507(5) 0.2869(5) 0.040(3) Uani 0.763(12) 1 d P F 1
H86A H 0.2417 0.3274 0.3112 0.047 Uiso 0.763(12) 1 calc PR F 1
C87 C 0.1667(7) 0.3254(5) 0.2182(6) 0.050(3) Uani 0.763(12) 1 d P F 1
H87D H 0.1888 0.2845 0.1972 0.060 Uiso 0.763(12) 1 calc PR F 1
C88 C 0.1095(9) 0.3540(8) 0.1829(5) 0.058(4) Uani 0.763(12) 1 d P F 1
H88D H 0.0894 0.3336 0.1380 0.070 Uiso 0.763(12) 1 calc PR F 1
C89 C 0.0752(5) 0.4189(7) 0.2125(7) 0.066(4) Uani 0.763(12) 1 d P F 1
H89A H 0.0339 0.4421 0.1867 0.079 Uiso 0.763(12) 1 calc PR F 1
C90 C 0.1056(7) 0.4449(5) 0.2797(7) 0.056(3) Uani 0.763(12) 1 d P F 1
H90D H 0.0844 0.4862 0.3009 0.067 Uiso 0.763(12) 1 calc PR F 1
C85A C 0.2024(8) 0.4044(12) 0.2863(11) 0.031(8) Uiso 0.237(12) 1 d PG F 2
H85E H 0.2485 0.4164 0.3127 0.037 Uiso 0.237(12) 1 calc PR F 2
C86A C 0.2012(9) 0.3531(11) 0.2288(13) 0.027(7) Uiso 0.237(12) 1 d PG F 2
H86B H 0.2466 0.3308 0.2166 0.032 Uiso 0.237(12) 1 calc PR F 2
C87A C 0.1322(12) 0.3352(11) 0.1894(11) 0.15(5) Uiso 0.237(12) 1 d PG F 2
H87E H 0.1314 0.3008 0.1509 0.184 Uiso 0.237(12) 1 calc PR F 2
C88A C 0.0643(9) 0.3685(11) 0.2075(10) 0.023(7) Uiso 0.237(12) 1 d PG F 2
H88E H 0.0182 0.3565 0.1812 0.028 Uiso 0.237(12) 1 calc PR F 2
C89A C 0.0655(8) 0.4198(10) 0.2651(10) 0.018(6) Uiso 0.237(12) 1 d PG F 2
H89B H 0.0201 0.4421 0.2772 0.022 Uiso 0.237(12) 1 calc PR F 2
C90A C 0.1345(10) 0.4377(11) 0.3045(10) 0.009(6) Uiso 0.237(12) 1 d PG F 2
H90E H 0.1353 0.4721 0.3430 0.011 Uiso 0.237(12) 1 calc PR F 2
C91 C 0.4124(5) 0.6411(5) 0.5156(4) 0.070(2) Uani 1 1 d . G 1
H91D H 0.3644 0.6482 0.5339 0.084 Uiso 1 1 calc R G 1
C92 C 0.4322(5) 0.6829(4) 0.4588(4) 0.062(2) Uani 1 1 d . G 1
H92D H 0.3983 0.7185 0.4390 0.074 Uiso 1 1 calc R G 1
C93 C 0.5014(4) 0.6741(4) 0.4297(4) 0.0526(18) Uani 1 1 d . G 1
H93D H 0.5148 0.7035 0.3902 0.063 Uiso 1 1 calc R G 1
C94 C 0.5513(5) 0.6217(4) 0.4586(5) 0.071(2) Uani 1 1 d . G 1
H94A H 0.5981 0.6149 0.4377 0.085 Uiso 1 1 calc R G 1
C95 C 0.5331(7) 0.5780(4) 0.5194(5) 0.095(4) Uani 1 1 d . G 1
H95A H 0.5669 0.5433 0.5411 0.114 Uiso 1 1 calc R G 1
C96 C 0.4573(7) 0.5909(5) 0.5464(4) 0.083(3) Uani 1 1 d . G 1
H96A H 0.4410 0.5630 0.5857 0.100 Uiso 1 1 calc R G 1
C49 C 0.3885(19) 0.7628(6) 0.0405(6) 0.320(14) Uani 0.687(5) 1 d PGU H 1
H49A H 0.3937 0.7995 0.0766 0.384 Uiso 0.687(5) 1 calc PR H 1
C50 C 0.3159(14) 0.7413(11) 0.0117(11) 0.337(15) Uani 0.687(5) 1 d PGU H 1
H50A H 0.2724 0.7638 0.0285 0.404 Uiso 0.687(5) 1 calc PR H 1
C51 C 0.3081(11) 0.6864(12) -0.0422(11) 0.331(14) Uani 0.687(5) 1 d PGU H 1
H51A H 0.2595 0.6721 -0.0615 0.397 Uiso 0.687(5) 1 calc PR H 1
C52 C 0.3730(18) 0.6529(7) -0.0673(6) 0.308(14) Uani 0.687(5) 1 d PGU H 1
H52A H 0.3678 0.6161 -0.1033 0.370 Uiso 0.687(5) 1 calc PR H 1
C53 C 0.4457(13) 0.6743(11) -0.0385(11) 0.366(15) Uani 0.687(5) 1 d PGU H 1
H53A H 0.4891 0.6519 -0.0552 0.439 Uiso 0.687(5) 1 calc PR H 1
C54 C 0.4534(12) 0.7292(12) 0.0154(11) 0.370(15) Uani 0.687(5) 1 d PGU H 1
H54A H 0.5021 0.7436 0.0347 0.444 Uiso 0.687(5) 1 calc PR H 1
C49A C 0.9308(7) 0.6966(8) 1.0044(9) 0.076(8) Uiso 0.313(5) 1 d PG H 2
H49B H 0.9810 0.7051 1.0235 0.091 Uiso 0.313(5) 1 calc PR H 2
C50A C 0.8705(10) 0.7353(8) 1.0322(8) 0.072(7) Uiso 0.313(5) 1 d PG H 2
H50B H 0.8802 0.7698 1.0699 0.087 Uiso 0.313(5) 1 calc PR H 2
C51A C 0.7955(8) 0.7225(9) 1.0035(9) 0.11(3) Uiso 0.313(5) 1 d PG H 2
H51B H 0.7551 0.7484 1.0221 0.137 Uiso 0.313(5) 1 calc PR H 2
C52A C 0.7809(7) 0.6709(9) 0.9470(9) 0.039(5) Uiso 0.313(5) 1 d PG H 2
H52B H 0.7308 0.6623 0.9278 0.046 Uiso 0.313(5) 1 calc PR H 2
C53A C 0.8413(8) 0.6321(7) 0.9192(7) 0.064(7) Uiso 0.313(5) 1 d PG H 2
H53B H 0.8315 0.5976 0.8814 0.077 Uiso 0.313(5) 1 calc PR H 2
C54A C 0.9162(7) 0.6450(8) 0.9479(8) 0.053(6) Uiso 0.313(5) 1 d PG H 2
H54B H 0.9566 0.6190 0.9293 0.063 Uiso 0.313(5) 1 calc PR H 2
C61 C 0.075(2) 0.5979(8) -0.0427(8) 0.232(14) Uani 0.522(5) 1 d PGU I 1
H61A H 0.0720 0.5598 -0.0773 0.279 Uiso 0.522(5) 1 calc PR I 1
C62 C 0.0084(15) 0.6295(15) -0.0192(13) 0.221(14) Uani 0.522(5) 1 d PGU I 1
H62A H -0.0393 0.6125 -0.0382 0.266 Uiso 0.522(5) 1 calc PR I 1
C63 C 0.0131(17) 0.6864(15) 0.0325(15) 0.283(15) Uani 0.522(5) 1 d PGU I 1
H63A H -0.0315 0.7076 0.0482 0.340 Uiso 0.522(5) 1 calc PR I 1
C64 C 0.084(2) 0.7119(9) 0.0609(8) 0.286(16) Uani 0.522(5) 1 d PGU I 1
H64A H 0.0876 0.7500 0.0955 0.343 Uiso 0.522(5) 1 calc PR I 1
C65 C 0.1512(16) 0.6803(14) 0.0374(13) 0.279(16) Uani 0.522(5) 1 d PGU I 1
H65A H 0.1989 0.6973 0.0564 0.335 Uiso 0.522(5) 1 calc PR I 1
C66 C 0.1465(16) 0.6233(14) -0.0143(14) 0.268(14) Uani 0.522(5) 1 d PGU I 1
H66A H 0.1911 0.6022 -0.0300 0.322 Uiso 0.522(5) 1 calc PR I 1
C61A C 0.6910(11) 0.6192(10) -0.0704(11) 0.211(14) Uiso 0.478(5) 1 d PG I 3
H61B H 0.6573 0.5862 -0.0950 0.253 Uiso 0.478(5) 1 calc PR I 3
C62A C 0.6691(10) 0.6573(12) -0.0082(12) 0.225(16) Uiso 0.478(5) 1 d PG I 3
H62B H 0.6206 0.6499 0.0089 0.270 Uiso 0.478(5) 1 calc PR I 3
C63A C 0.7196(14) 0.7067(11) 0.0285(9) 0.156(10) Uiso 0.478(5) 1 d PG I 3
H63B H 0.7049 0.7322 0.0701 0.188 Uiso 0.478(5) 1 calc PR I 3
C64A C 0.7920(13) 0.7179(10) 0.0029(12) 0.17(4) Uiso 0.478(5) 1 d PG I 3
H64B H 0.8258 0.7509 0.0275 0.208 Uiso 0.478(5) 1 calc PR I 3
C65A C 0.8139(9) 0.6797(12) -0.0593(13) 0.239(19) Uiso 0.478(5) 1 d PG I 3
H65B H 0.8624 0.6872 -0.0763 0.287 Uiso 0.478(5) 1 calc PR I 3
C66A C 0.7635(13) 0.6304(10) -0.0959(8) 0.124(8) Uiso 0.478(5) 1 d PG I 3
H66B H 0.7781 0.6048 -0.1376 0.149 Uiso 0.478(5) 1 calc PR I 3

loop_
_atom_site_aniso_label
_atom_site_aniso_U_11
_atom_site_aniso_U_22
_atom_site_aniso_U_33
_atom_site_aniso_U_23
_atom_site_aniso_U_13
_atom_site_aniso_U_12
O1 0.041(2) 0.019(2) 0.032(2) -0.0064(16) -0.0064(17) 0.0107(17)
O2 0.031(2) 0.035(2) 0.020(2) 0.0034(16) 0.0038(16) -0.0031(17)
O3 0.035(2) 0.019(2) 0.029(2) -0.0025(16) 0.0002(17) 0.0030(16)
O4 0.045(2) 0.037(2) 0.016(2) -0.0079(17) 0.0096(17) -0.0054(18)
O5 0.041(2) 0.017(2) 0.027(2) 0.0034(15) 0.0007(17) -0.0010(16)
O6 0.043(2) 0.047(3) 0.012(2) 0.0076(17) 0.0040(17) 0.0087(19)
O7 0.035(2) 0.024(2) 0.029(2) 0.0029(16) -0.0040(17) -0.0041(17)
O8 0.023(2) 0.045(2) 0.017(2) 0.0051(17) -0.0057(16) 0.0057(17)
C1 0.028(3) 0.022(3) 0.020(3) 0.000(2) -0.004(2) -0.006(2)
C2 0.028(3) 0.027(3) 0.020(3) 0.002(2) 0.003(2) 0.004(2)
C3 0.031(3) 0.024(3) 0.021(3) -0.003(2) 0.002(2) -0.002(2)
C4 0.045(4) 0.024(3) 0.024(3) -0.009(3) 0.003(3) -0.004(3)
C5 0.051(4) 0.018(3) 0.020(3) -0.005(2) 0.000(3) 0.000(3)
C6 0.048(4) 0.028(3) 0.021(3) 0.002(3) 0.003(3) 0.011(3)
C7 0.034(3) 0.019(3) 0.032(4) 0.008(2) 0.000(3) 0.004(2)
C8 0.025(3) 0.028(3) 0.030(4) 0.005(3) 0.000(3) -0.001(2)
C9 0.042(4) 0.029(3) 0.019(3) -0.005(3) -0.005(3) 0.011(3)
C10 0.049(4) 0.023(3) 0.027(4) -0.009(3) 0.009(3) 0.000(3)
C11 0.030(3) 0.031(3) 0.024(4) -0.006(3) -0.002(3) 0.000(3)
C12 0.030(3) 0.020(3) 0.026(3) 0.000(2) 0.003(2) 0.004(2)
C13 0.033(3) 0.019(3) 0.029(3) -0.003(2) 0.001(3) 0.000(2)
C14 0.042(4) 0.025(3) 0.025(4) -0.005(2) 0.009(3) 0.002(3)
C15 0.034(3) 0.022(3) 0.022(3) -0.002(2) -0.002(2) -0.004(2)
C16 0.023(3) 0.026(3) 0.020(3) -0.010(2) -0.005(2) -0.002(2)
C17 0.030(3) 0.025(3) 0.022(3) -0.004(2) 0.006(2) 0.006(2)
C18 0.029(3) 0.025(3) 0.040(4) -0.003(3) -0.011(3) -0.003(2)
C19 0.040(4) 0.017(3) 0.036(4) -0.003(2) -0.010(3) -0.002(2)
C20 0.039(4) 0.018(3) 0.025(3) 0.007(2) 0.009(3) 0.009(2)
C21 0.031(3) 0.024(3) 0.054(4) -0.003(3) 0.003(3) 0.006(3)
C22 0.029(3) 0.035(3) 0.048(4) -0.012(3) 0.007(3) 0.001(3)
C23 0.022(4) 0.049(4) 0.135(7) -0.031(4) 0.007(4) -0.007(3)
C24 0.030(3) 0.035(4) 0.079(5) -0.006(3) -0.016(3) 0.003(3)
C25 0.035(3) 0.019(3) 0.022(3) -0.006(2) -0.002(3) 0.001(2)
C26 0.042(4) 0.035(3) 0.021(3) -0.006(3) 0.004(3) -0.004(3)
C27 0.025(3) 0.029(3) 0.026(3) -0.002(2) 0.008(2) 0.001(2)
C28 0.044(4) 0.024(3) 0.007(3) 0.000(2) 0.014(2) -0.007(2)
C29 0.033(3) 0.044(4) 0.022(3) -0.005(3) -0.011(3) -0.008(3)
C30 0.028(3) 0.040(3) 0.021(3) 0.000(3) 0.003(2) 0.002(3)
C31 0.035(4) 0.104(6) 0.035(4) -0.024(4) 0.002(3) -0.011(4)
C32 0.032(4) 0.079(5) 0.027(4) -0.006(3) -0.005(3) 0.003(3)
C33 0.038(4) 0.019(3) 0.017(3) -0.001(2) -0.007(3) 0.011(3)
C34 0.031(3) 0.030(3) 0.037(4) 0.007(3) 0.003(3) 0.009(3)
C35 0.039(4) 0.015(3) 0.038(4) 0.002(2) -0.002(3) 0.002(3)
C36 0.033(3) 0.020(3) 0.031(4) -0.005(2) 0.001(3) 0.003(3)
C37 0.038(3) 0.029(3) 0.028(3) -0.007(3) 0.009(3) -0.001(3)
C38 0.034(3) 0.025(3) 0.025(3) 0.001(2) 0.004(3) 0.002(3)
C39 0.045(4) 0.038(4) 0.051(4) -0.006(3) 0.015(3) 0.001(3)
C40 0.039(4) 0.025(3) 0.062(4) 0.007(3) 0.007(3) 0.008(3)
C41 0.038(3) 0.022(3) 0.013(3) 0.005(2) -0.001(3) 0.004(2)
C42 0.032(3) 0.038(3) 0.020(3) -0.002(3) 0.005(3) 0.004(3)
C43 0.039(4) 0.029(3) 0.024(3) -0.004(2) -0.009(3) 0.003(3)
C44 0.041(4) 0.028(3) 0.021(3) 0.002(2) 0.011(3) 0.003(3)
C45 0.026(3) 0.036(3) 0.020(3) 0.006(2) 0.003(2) -0.003(2)
C46 0.043(4) 0.033(3) 0.020(3) 0.003(3) 0.003(3) 0.003(3)
C47 0.039(4) 0.066(4) 0.025(4) 0.000(3) -0.005(3) -0.007(3)
C48 0.040(4) 0.072(5) 0.035(4) -0.020(3) 0.013(3) -0.002(3)
C49' 0.030(3) 0.023(3) 0.013(3) 0.003(2) 0.000(2) 0.000(2)
C50' 0.033(3) 0.037(3) 0.020(3) -0.002(3) -0.003(2) -0.006(3)
C51' 0.034(3) 0.022(3) 0.016(3) 0.000(2) 0.000(2) 0.004(2)
C52' 0.039(3) 0.030(3) 0.016(3) -0.002(2) 0.000(3) -0.007(3)
C53' 0.036(3) 0.022(3) 0.028(3) 0.000(2) -0.002(3) -0.004(2)
C54' 0.022(3) 0.023(3) 0.021(3) 0.004(2) 0.003(2) 0.007(2)
C55' 0.031(3) 0.028(3) 0.027(3) -0.003(3) -0.006(3) -0.005(2)
C56' 0.029(3) 0.024(3) 0.009(3) 0.004(2) 0.000(2) -0.004(2)
C57' 0.039(3) 0.033(3) 0.015(3) 0.005(3) 0.001(2) -0.004(3)
C58' 0.034(3) 0.021(3) 0.025(3) 0.004(2) -0.001(3) -0.007(2)
C59' 0.032(3) 0.019(3) 0.015(3) -0.002(2) -0.001(2) -0.001(2)
C60' 0.027(3) 0.026(3) 0.025(3) 0.002(2) 0.003(2) -0.001(2)
C61' 0.033(3) 0.023(3) 0.024(3) 0.005(2) 0.002(2) -0.003(2)
C62' 0.036(3) 0.017(3) 0.017(3) 0.007(2) 0.003(2) 0.005(2)
C63' 0.031(3) 0.015(3) 0.016(3) 0.004(2) 0.004(2) -0.002(2)
C64' 0.029(3) 0.024(3) 0.013(3) 0.003(2) 0.003(2) 0.000(2)
C65' 0.030(3) 0.017(3) 0.016(3) -0.004(2) -0.003(2) 0.001(2)
C66' 0.025(3) 0.022(3) 0.026(3) 0.004(2) -0.005(2) 0.000(2)
C67' 0.032(3) 0.031(3) 0.030(3) -0.001(3) 0.000(3) -0.003(3)
C68' 0.043(4) 0.018(3) 0.014(3) 0.007(2) -0.001(2) -0.003(3)
C69' 0.022(3) 0.027(3) 0.036(4) -0.006(3) -0.002(2) 0.000(2)
C70' 0.033(3) 0.020(3) 0.019(3) 0.003(2) -0.004(2) -0.008(2)
C71' 0.035(3) 0.029(3) 0.054(4) 0.012(3) 0.004(3) -0.002(3)
C72' 0.039(4) 0.027(3) 0.063(5) 0.006(3) 0.012(3) 0.000(3)
C73' 0.038(3) 0.016(3) 0.014(3) 0.001(2) 0.004(2) -0.003(2)
C74' 0.023(3) 0.036(3) 0.019(3) 0.008(2) -0.002(2) -0.003(2)
C75' 0.027(3) 0.028(3) 0.028(3) 0.006(3) 0.009(3) -0.001(2)
C76' 0.029(3) 0.027(3) 0.023(3) -0.002(2) -0.003(3) -0.009(2)
C77' 0.026(3) 0.021(3) 0.030(3) -0.002(2) 0.000(2) 0.004(2)
C78' 0.040(3) 0.018(3) 0.022(3) -0.002(2) 0.002(3) -0.004(2)
C79' 0.039(3) 0.035(3) 0.020(3) 0.002(2) 0.005(3) 0.013(3)
C80' 0.032(3) 0.055(4) 0.033(4) 0.010(3) -0.006(3) 0.002(3)
C81' 0.035(3) 0.017(3) 0.021(3) -0.004(2) 0.006(3) 0.005(2)
C82' 0.029(3) 0.026(3) 0.031(3) 0.006(2) 0.006(3) 0.003(2)
C83' 0.023(3) 0.025(3) 0.026(3) 0.001(2) 0.006(2) -0.007(2)
C84' 0.035(3) 0.016(3) 0.020(3) 0.000(2) -0.004(2) 0.003(2)
C85' 0.034(3) 0.025(3) 0.028(3) -0.002(3) -0.008(3) 0.004(3)
C86' 0.035(3) 0.022(3) 0.017(3) -0.002(2) 0.003(2) -0.004(2)
C87' 0.044(4) 0.032(4) 0.058(4) 0.008(3) -0.002(3) 0.000(3)
C88' 0.036(4) 0.031(4) 0.085(5) 0.014(3) 0.016(3) 0.003(3)
C89' 0.028(3) 0.026(3) 0.020(3) -0.001(2) -0.004(2) -0.004(2)
C90' 0.021(3) 0.040(3) 0.015(3) -0.004(2) -0.004(2) 0.001(2)
C91' 0.038(3) 0.042(4) 0.017(3) -0.001(3) 0.010(3) 0.002(3)
C92' 0.032(3) 0.021(3) 0.025(3) 0.006(2) -0.006(3) 0.006(2)
C93' 0.020(3) 0.074(5) 0.028(4) 0.011(3) 0.013(3) 0.008(3)
C94' 0.031(3) 0.059(4) 0.018(3) 0.008(3) 0.010(3) -0.001(3)
C95' 0.035(4) 0.148(8) 0.028(4) 0.020(4) 0.006(3) 0.004(4)
C96' 0.039(4) 0.150(8) 0.024(4) 0.022(4) 0.012(3) 0.018(4)
C55 0.193(16) 0.185(15) 0.129(13) -0.073(12) 0.036(11) 0.025(12)
C56 0.45(3) 0.102(11) 0.183(15) 0.032(11) 0.18(2) 0.145(15)
C57 0.133(10) 0.251(18) 0.111(10) -0.120(10) -0.084(8) 0.155(12)
C58 0.069(7) 0.174(13) 0.221(16) -0.127(13) 0.036(8) -0.009(8)
C59 0.187(14) 0.092(8) 0.132(10) 0.018(8) 0.093(11) 0.080(8)
C60 0.111(8) 0.156(12) 0.066(7) -0.033(7) -0.004(6) 0.035(9)
C73 0.115(8) 0.094(7) 0.126(9) 0.046(6) 0.050(7) 0.016(6)
C74 0.084(7) 0.133(9) 0.118(9) 0.082(7) 0.051(6) 0.028(6)
C75 0.149(11) 0.126(10) 0.091(8) 0.025(7) 0.013(7) 0.070(9)
C76 0.149(10) 0.127(9) 0.052(6) 0.039(5) -0.002(6) 0.029(8)
C77 0.102(7) 0.093(7) 0.086(7) 0.065(6) 0.036(6) 0.021(6)
C78 0.119(9) 0.071(6) 0.124(9) 0.032(6) 0.059(7) 0.021(6)
C79 0.055(5) 0.088(6) 0.032(4) 0.003(4) 0.003(4) -0.015(4)
C80 0.079(6) 0.065(5) 0.051(5) 0.016(4) 0.038(4) 0.022(4)
C81 0.046(5) 0.134(8) 0.042(5) 0.023(5) 0.018(4) 0.004(5)
C82 0.075(6) 0.097(7) 0.033(5) 0.007(4) -0.003(4) -0.045(5)
C83 0.085(6) 0.069(5) 0.029(4) 0.012(4) 0.012(4) -0.005(4)
C84 0.049(5) 0.083(6) 0.058(5) 0.017(4) 0.008(4) -0.006(4)
C85 0.070(7) 0.033(5) 0.036(6) 0.001(4) -0.010(5) 0.005(5)
C86 0.030(5) 0.046(6) 0.041(6) 0.011(4) -0.006(4) -0.001(4)
C87 0.074(8) 0.041(6) 0.038(6) -0.008(5) 0.027(6) -0.004(6)
C88 0.069(8) 0.066(7) 0.035(7) 0.021(5) -0.026(6) -0.043(6)
C89 0.028(5) 0.092(10) 0.076(9) 0.058(7) -0.006(5) 0.008(5)
C90 0.070(9) 0.042(6) 0.057(7) 0.027(5) 0.025(7) 0.014(6)
C91 0.089(6) 0.064(5) 0.056(5) -0.006(4) 0.002(5) -0.032(5)
C92 0.083(6) 0.036(4) 0.064(5) -0.015(4) -0.008(4) -0.011(4)
C93 0.073(5) 0.046(4) 0.037(4) -0.010(3) -0.003(4) -0.008(4)
C94 0.074(6) 0.053(5) 0.082(6) -0.040(5) -0.015(5) 0.006(4)
C95 0.174(11) 0.027(4) 0.073(7) -0.021(4) -0.071(7) -0.003(6)
C96 0.146(9) 0.054(6) 0.045(5) -0.001(4) -0.020(6) -0.030(6)
C49 0.64(4) 0.243(19) 0.101(13) 0.149(13) 0.192(19) 0.30(2)
C50 0.60(3) 0.29(2) 0.126(19) 0.126(17) 0.06(2) 0.33(2)
C51 0.57(3) 0.31(2) 0.122(17) 0.155(16) 0.070(19) 0.31(2)
C52 0.67(4) 0.187(18) 0.083(12) 0.076(12) 0.162(19) 0.26(2)
C53 0.75(4) 0.21(2) 0.16(2) 0.122(17) 0.25(2) 0.10(3)
C54 0.75(4) 0.24(2) 0.154(18) 0.171(16) 0.26(2) 0.20(2)
C61 0.42(3) 0.128(18) 0.124(18) 0.074(14) -0.14(2) -0.13(2)
C62 0.36(3) 0.17(2) 0.13(2) 0.055(17) -0.02(2) -0.15(2)
C63 0.42(3) 0.25(3) 0.18(2) 0.10(2) -0.02(2) -0.14(3)
C64 0.47(4) 0.19(2) 0.18(2) 0.151(18) -0.04(3) -0.14(3)
C65 0.50(4) 0.14(2) 0.17(2) 0.124(18) -0.11(2) -0.03(3)
C66 0.48(3) 0.13(2) 0.18(2) 0.120(17) -0.12(2) -0.07(2)

loop_
_atom_type_symbol
_atom_type_description
_atom_type_scat_dispersion_real
_atom_type_scat_dispersion_imag
_atom_type_scat_source
C C 0.0033 0.0016 'International Tables Vol C Tables 4.2.6.8 and 6.1.1.4'
H H 0.0000 0.0000 'International Tables Vol C Tables 4.2.6.8 and 6.1.1.4'
O O 0.0106 0.0060 'International Tables Vol C Tables 4.2.6.8 and 6.1.1.4'

loop_
_geom_angle_atom_site_label_1
_geom_angle_atom_site_label_2
_geom_angle_atom_site_label_3
_geom_angle
C20 O1 H2 109.5
C28 O2 H1 109.5
C36 O3 H3 109.5
C44 O4 H4 109.5
C68' O5 H5 109.5
C92' O6 H6 109.5
C84' O7 H7 109.5
C76' O8 H8 109.5
C11 C1 C2 118.6(5)
C11 C1 C17 123.2(5)
C2 C1 C17 118.2(5)
C3 C2 C1 122.8(5)
C3 C2 H51 118.6
C1 C2 H51 118.6
C2 C3 C12 118.5(5)
C2 C3 C25 120.1(5)
C12 C3 C25 121.3(5)
C5 C4 C12 121.9(5)
C5 C4 H68 119.0
C12 C4 H68 119.0
C4 C5 C13 122.0(5)
C4 C5 H62 119.0
C13 C5 H62 119.0
C7 C6 C13 120.7(5)
C7 C6 C33 117.4(5)
C13 C6 C33 121.9(5)
C6 C7 C8 121.9(5)
C6 C7 H45 119.1
C8 C7 H45 119.1
C7 C8 C14 119.1(5)
C7 C8 C41 119.3(5)
C14 C8 C41 121.6(5)
C10 C9 C14 121.3(5)
C10 C9 H35 119.4
C14 C9 H35 119.4
C9 C10 C11 121.1(5)
C9 C10 H37 119.5
C11 C10 H37 119.5
C1 C11 C16 121.3(5)
C1 C11 C10 120.7(5)
C16 C11 C10 118.0(5)
C3 C12 C16 119.8(5)
C3 C12 C4 122.9(5)
C16 C12 C4 117.3(4)
C15 C13 C6 118.4(5)
C15 C13 C5 118.7(5)
C6 C13 C5 122.8(5)
C8 C14 C15 118.9(5)
C8 C14 C9 121.4(5)
C15 C14 C9 119.7(5)
C13 C15 C16 120.9(5)
C13 C15 C14 121.1(5)
C16 C15 C14 118.0(5)
C11 C16 C15 121.9(5)
C11 C16 C12 118.9(5)
C15 C16 C12 119.1(4)
C22 C17 C18 119.6(5)
C22 C17 C1 120.0(5)
C18 C17 C1 120.3(5)
C19 C18 C17 117.9(5)
C19 C18 C24 121.2(5)
C17 C18 C24 120.9(5)
C18 C19 C20 122.1(5)
C18 C19 H96 119.0
C20 C19 H96 119.0
C21 C20 C19 119.9(5)
C21 C20 O1 123.6(5)
C19 C20 O1 116.5(5)
C20 C21 C22 120.2(5)
C20 C21 H72 119.9
C22 C21 H72 119.9
C21 C22 C17 120.3(5)
C21 C22 C23 119.7(5)
C17 C22 C23 120.0(5)
C22 C23 H30D 109.5
C22 C23 H30E 109.5
H30D C23 H30E 109.5
C22 C23 H30F 109.5
H30D C23 H30F 109.5
H30E C23 H30F 109.5
C18 C24 H10A 109.5
C18 C24 H10B 109.5
H10A C24 H10B 109.5
C18 C24 H10C 109.5
H10A C24 H10C 109.5
H10B C24 H10C 109.5
C26 C25 C30 119.8(5)
C26 C25 C3 119.9(5)
C30 C25 C3 120.2(5)
C25 C26 C27 118.4(5)
C25 C26 C32 122.1(5)
C27 C26 C32 119.4(5)
C28 C27 C26 119.9(5)
C28 C27 H64 120.0
C26 C27 H64 120.0
C29 C28 C27 121.4(5)
C29 C28 O2 117.8(5)
C27 C28 O2 120.8(4)
C28 C29 C30 121.5(5)
C28 C29 H75 119.3
C30 C29 H75 119.3
C29 C30 C25 118.9(5)
C29 C30 C31 121.6(5)
C25 C30 C31 119.4(5)
C30 C31 H98A 109.5
C30 C31 H98B 109.5
H98A C31 H98B 109.5
C30 C31 H98C 109.5
H98A C31 H98C 109.5
H98B C31 H98C 109.5
C26 C32 H10D 109.5
C26 C32 H10E 109.5
H10D C32 H10E 109.5
C26 C32 H10F 109.5
H10D C32 H10F 109.5
H10E C32 H10F 109.5
C34 C33 C38 120.5(5)
C34 C33 C6 119.5(5)
C38 C33 C6 119.9(5)
C33 C34 C35 118.3(5)
C33 C34 C40 122.4(5)
C35 C34 C40 119.3(5)
C36 C35 C34 122.0(5)
C36 C35 H55 119.0
C34 C35 H55 119.0
C35 C36 O3 124.1(5)
C35 C36 C37 119.5(5)
O3 C36 C37 116.4(5)
C36 C37 C38 120.6(5)
C36 C37 H94 119.7
C38 C37 H94 119.7
C33 C38 C37 118.9(5)
C33 C38 C39 120.8(5)
C37 C38 C39 120.3(5)
C38 C39 H97A 109.5
C38 C39 H97B 109.5
H97A C39 H97B 109.5
C38 C39 H97C 109.5
H97A C39 H97C 109.5
H97B C39 H97C 109.5
C34 C40 H99A 109.5
C34 C40 H99B 109.5
H99A C40 H99B 109.5
C34 C40 H99C 109.5
H99A C40 H99C 109.5
H99B C40 H99C 109.5
C42 C41 C46 120.8(5)
C42 C41 C8 120.8(5)
C46 C41 C8 118.3(5)
C41 C42 C43 120.0(5)
C41 C42 C48 120.8(5)
C43 C42 C48 119.1(5)
C44 C43 C42 118.8(5)
C44 C43 H40 120.6
C42 C43 H40 120.6
C45 C44 C43 121.8(5)
C45 C44 O4 117.8(5)
C43 C44 O4 120.5(5)
C44 C45 C46 120.2(5)
C44 C45 H95 119.9
C46 C45 H95 119.9
C45 C46 C41 118.4(5)
C45 C46 C47 119.6(5)
C41 C46 C47 121.9(5)
C46 C47 H82A 109.5
C46 C47 H82B 109.5
H82A C47 H82B 109.5
C46 C47 H82C 109.5
H82A C47 H82C 109.5
H82B C47 H82C 109.5
C42 C48 H91A 109.5
C42 C48 H91B 109.5
H91A C48 H91B 109.5
C42 C48 H91C 109.5
H91A C48 H91C 109.5
H91B C48 H91C 109.5
C50' C49' C59' 119.9(5)
C50' C49' C65' 120.0(4)
C59' C49' C65' 120.2(4)
C51' C50' C49' 121.7(5)
C51' C50' H17 119.1
C49' C50' H17 119.1
C50' C51' C64' 120.8(5)
C50' C51' C73' 118.3(4)
C64' C51' C73' 120.8(4)
C53' C52' C64' 121.3(5)
C53' C52' H39 119.4
C64' C52' H39 119.4
C52' C53' C63' 122.4(5)
C52' C53' H22 118.8
C63' C53' H22 118.8
C63' C54' C55' 118.6(5)
C63' C54' C81' 121.7(5)
C55' C54' C81' 119.7(5)
C56' C55' C54' 123.6(5)
C56' C55' H29 118.2
C54' C55' H29 118.2
C55' C56' C62' 119.0(5)
C55' C56' C89' 120.7(4)
C62' C56' C89' 120.3(4)
C58' C57' C62' 122.4(5)
C58' C57' H20 118.8
C62' C57' H20 118.8
C57' C58' C59' 122.1(5)
C57' C58' H50 119.0
C59' C58' H50 119.0
C49' C59' C58' 123.2(4)
C49' C59' C60' 118.2(4)
C58' C59' C60' 118.6(4)
C64' C60' C61' 120.3(4)
C64' C60' C59' 120.3(5)
C61' C60' C59' 119.4(4)
C63' C61' C60' 120.4(4)
C63' C61' C62' 119.8(4)
C60' C61' C62' 119.8(4)
C56' C62' C57' 123.5(5)
C56' C62' C61' 118.7(4)
C57' C62' C61' 117.7(4)
C54' C63' C61' 120.3(4)
C54' C63' C53' 122.5(4)
C61' C63' C53' 117.1(4)
C51' C64' C60' 119.1(5)
C51' C64' C52' 122.5(4)
C60' C64' C52' 118.4(4)
C70' C65' C66' 121.4(5)
C70' C65' C49' 119.6(5)
C66' C65' C49' 119.0(4)
C67' C66' C65' 117.7(5)
C67' C66' C72' 120.5(5)
C65' C66' C72' 121.8(5)
C68' C67' C66' 121.5(5)
C68' C67' H73 119.3
C66' C67' H73 119.3
C67' C68' C69' 121.0(5)
C67' C68' O5 118.0(5)
C69' C68' O5 120.9(5)
C68' C69' C70' 118.7(5)
C68' C69' H30 120.7
C70' C69' H30 120.7
C65' C70' C69' 119.7(5)
C65' C70' C71' 123.1(5)
C69' C70' C71' 117.1(5)
C70' C71' H83A 109.5
C70' C71' H83B 109.5
H83A C71' H83B 109.5
C70' C71' H83C 109.5
H83A C71' H83C 109.5
H83B C71' H83C 109.5
C66' C72' H92A 109.5
C66' C72' H92B 109.5
H92A C72' H92B 109.5
C66' C72' H92C 109.5
H92A C72' H92C 109.5
H92B C72' H92C 109.5
C74' C73' C78' 120.1(5)
C74' C73' C51' 120.6(5)
C78' C73' C51' 119.2(5)
C75' C74' C73' 120.1(5)
C75' C74' C80' 119.1(5)
C73' C74' C80' 120.8(5)
C74' C75' C76' 121.0(5)
C74' C75' H28 119.5
C76' C75' H28 119.5
O8 C76' C77' 124.0(5)
O8 C76' C75' 117.1(5)
C77' C76' C75' 118.9(5)
C76' C77' C78' 121.6(5)
C76' C77' H25 119.2
C78' C77' H25 119.2
C77' C78' C73' 118.3(5)
C77' C78' C79' 120.6(5)
C73' C78' C79' 121.1(5)
C78' C79' H88A 109.5
C78' C79' H88B 109.5
H88A C79' H88B 109.5
C78' C79' H88C 109.5
H88A C79' H88C 109.5
H88B C79' H88C 109.5
C74' C80' H87A 109.5
C74' C80' H87B 109.5
H87A C80' H87B 109.5
C74' C80' H87C 109.5
H87A C80' H87C 109.5
H87B C80' H87C 109.5
C86' C81' C82' 119.6(5)
C86' C81' C54' 120.9(5)
C82' C81' C54' 119.4(5)
C81' C82' C83' 119.9(5)
C81' C82' C88' 120.2(5)
C83' C82' C88' 119.8(5)
C84' C83' C82' 119.6(5)
C84' C83' H38 120.2
C82' C83' H38 120.2
C83' C84' C85' 120.8(5)
C83' C84' O7 121.9(5)
C85' C84' O7 117.2(4)
C86' C85' C84' 119.2(5)
C86' C85' H60 120.4
C84' C85' H60 120.4
C85' C86' C81' 120.7(5)
C85' C86' C87' 119.1(5)
C81' C86' C87' 120.1(5)
C86' C87' H93A 109.5
C86' C87' H93B 109.5
H93A C87' H93B 109.5
C86' C87' H93C 109.5
H93A C87' H93C 109.5
H93B C87' H93C 109.5
C82' C88' H85A 109.5
C82' C88' H85B 109.5
H85A C88' H85B 109.5
C82' C88' H85C 109.5
H85A C88' H85C 109.5
H85B C88' H85C 109.5
C90' C89' C94' 119.7(5)
C90' C89' C56' 121.9(5)
C94' C89' C56' 118.4(5)
C91' C90' C89' 119.7(5)
C91' C90' C96' 119.9(5)
C89' C90' C96' 120.3(5)
C90' C91' C92' 120.3(5)
C90' C91' H36 119.9
C92' C91' H36 119.9
C93' C92' C91' 120.6(5)
C93' C92' O6 119.1(5)
C91' C92' O6 120.2(5)
C92' C93' C94' 120.4(5)
C92' C93' H84 119.8
C94' C93' H84 119.8
C93' C94' C89' 119.2(5)
C93' C94' C95' 120.0(5)
C89' C94' C95' 120.8(5)
C94' C95' H90A 109.5
C94' C95' H90B 109.5
H90A C95' H90B 109.5
C94' C95' H90C 109.5
H90A C95' H90C 109.5
H90B C95' H90C 109.5
C90' C96' H30A 109.5
C90' C96' H30B 109.5
H30A C96' H30B 109.5
C90' C96' H30C 109.5
H30A C96' H30C 109.5
H30B C96' H30C 109.5
C56 C55 C60 120.0
C56 C55 H55A 120.0
C60 C55 H55A 120.0
C57 C56 C55 120.0
C57 C56 H56A 120.0
C55 C56 H56A 120.0
C58 C57 C56 120.0
C58 C57 H57A 120.0
C56 C57 H57A 120.0
C57 C58 C59 120.0
C57 C58 H58A 120.0
C59 C58 H58A 120.0
C60 C59 C58 120.0
C60 C59 H59A 120.0
C58 C59 H59A 120.0
C59 C60 C55 120.0
C59 C60 H60A 120.0
C55 C60 H60A 120.0
C74 C73 C78 120.0
C74 C73 H73A 120.0
C78 C73 H73A 120.0
C73 C74 C75 120.0
C73 C74 H74A 120.0
C75 C74 H74A 120.0
C76 C75 C74 120.0
C76 C75 H75A 120.0
C74 C75 H75A 120.0
C77 C76 C75 120.0
C77 C76 H76A 120.0
C75 C76 H76A 120.0
C76 C77 C78 120.0
C76 C77 H77A 120.0
C78 C77 H77A 120.0
C73 C78 C77 120.0
C73 C78 H78A 120.0
C77 C78 H78A 120.0
C80 C79 C84 118.9(7)
C80 C79 H79A 120.6
C84 C79 H79A 120.6
C79 C80 C81 120.7(7)
C79 C80 H80A 119.6
C81 C80 H80A 119.6
C80 C81 C82 117.9(7)
C80 C81 H81A 121.1
C82 C81 H81A 121.1
C83 C82 C81 123.1(7)
C83 C82 H82D 118.5
C81 C82 H82D 118.5
C82 C83 C84 117.3(8)
C82 C83 H83D 121.4
C84 C83 H83D 121.4
C83 C84 C79 122.2(7)
C83 C84 H84A 118.9
C79 C84 H84A 118.9
C86 C85 C90 121.2(9)
C86 C85 H85D 119.4
C90 C85 H85D 119.4
C85 C86 C87 117.2(8)
C85 C86 H86A 121.4
C87 C86 H86A 121.4
C88 C87 C86 124.5(10)
C88 C87 H87D 117.7
C86 C87 H87D 117.7
C87 C88 C89 119.4(9)
C87 C88 H88D 120.3
C89 C88 H88D 120.3
C90 C89 C88 117.7(8)
C90 C89 H89A 121.2
C88 C89 H89A 121.2
C89 C90 C85 120.0(9)
C89 C90 H90D 120.0
C85 C90 H90D 120.0
C86A C85A C90A 120.0
C86A C85A H85E 120.0
C90A C85A H85E 120.0
C85A C86A C87A 120.0
C85A C86A H86B 120.0
C87A C86A H86B 120.0
C88A C87A C86A 120.0
C88A C87A H87E 120.0
C86A C87A H87E 120.0
C89A C88A C87A 120.0
C89A C88A H88E 120.0
C87A C88A H88E 120.0
C88A C89A C90A 120.0
C88A C89A H89B 120.0
C90A C89A H89B 120.0
C89A C90A C85A 120.0
C89A C90A H90E 120.0
C85A C90A H90E 120.0
C96 C91 C92 122.9(9)
C96 C91 H91D 118.6
C92 C91 H91D 118.6
C91 C92 C93 120.7(8)
C91 C92 H92D 119.7
C93 C92 H92D 119.7
C92 C93 C94 119.7(7)
C92 C93 H93D 120.1
C94 C93 H93D 120.1
C93 C94 C95 121.0(8)
C93 C94 H94A 119.5
C95 C94 H94A 119.5
C94 C95 C96 115.3(8)
C94 C95 H95A 122.3
C96 C95 H95A 122.3
C91 C96 C95 120.4(8)
C91 C96 H96A 119.8
C95 C96 H96A 119.8
C50 C49 C54 120.0
C50 C49 H49A 120.0
C54 C49 H49A 120.0
C49 C50 C51 120.0
C49 C50 H50A 120.0
C51 C50 H50A 120.0
C52 C51 C50 120.0
C52 C51 H51A 120.0
C50 C51 H51A 120.0
C51 C52 C53 120.0
C51 C52 H52A 120.0
C53 C52 H52A 120.0
C54 C53 C52 120.0
C54 C53 H53A 120.0
C52 C53 H53A 120.0
C53 C54 C49 120.0
C53 C54 H54A 120.0
C49 C54 H54A 120.0
C50A C49A C54A 120.0
C50A C49A H49B 120.0
C54A C49A H49B 120.0
C49A C50A C51A 120.0
C49A C50A H50B 120.0
C51A C50A H50B 120.0
C50A C51A C52A 120.0
C50A C51A H51B 120.0
C52A C51A H51B 120.0
C53A C52A C51A 120.0
C53A C52A H52B 120.0
C51A C52A H52B 120.0
C52A C53A C54A 120.0
C52A C53A H53B 120.0
C54A C53A H53B 120.0
C53A C54A C49A 120.0
C53A C54A H54B 120.0
C49A C54A H54B 120.0
C62 C61 C66 120.0
C62 C61 H61A 120.0
C66 C61 H61A 120.0
C61 C62 C63 120.0
C61 C62 H62A 120.0
C63 C62 H62A 120.0
C62 C63 C64 120.0
C62 C63 H63A 120.0
C64 C63 H63A 120.0
C65 C64 C63 120.0
C65 C64 H64A 120.0
C63 C64 H64A 120.0
C66 C65 C64 120.0
C66 C65 H65A 120.0
C64 C65 H65A 120.0
C65 C66 C61 120.0
C65 C66 H66A 120.0
C61 C66 H66A 120.0
C62A C61A C66A 120.0
C62A C61A H61B 120.0
C66A C61A H61B 120.0
C63A C62A C61A 120.0
C63A C62A H62B 120.0
C61A C62A H62B 120.0
C62A C63A C64A 120.0
C62A C63A H63B 120.0
C64A C63A H63B 120.0
C65A C64A C63A 120.0
C65A C64A H64B 120.0
C63A C64A H64B 120.0
C64A C65A C66A 120.0
C64A C65A H65B 120.0
C66A C65A H65B 120.0
C65A C66A C61A 120.0
C65A C66A H66B 120.0
C61A C66A H66B 120.0

loop_
_geom_bond_atom_site_label_1
_geom_bond_atom_site_label_2
_geom_bond_distance
O1 C20 1.393(6)
O1 H2 0.8200
O2 C28 1.393(5)
O2 H1 0.8200
O3 C36 1.376(6)
O3 H3 0.8200
O4 C44 1.394(6)
O4 H4 0.8200
O5 C68' 1.403(6)
O5 H5 0.8200
O6 C92' 1.407(6)
O6 H6 0.8200
O7 C84' 1.395(6)
O7 H7 0.8200
O8 C76' 1.365(6)
O8 H8 0.8200
C1 C11 1.383(7)
C1 C2 1.395(6)
C1 C17 1.503(7)
C2 C3 1.391(7)
C2 H51 0.9300
C3 C12 1.402(7)
C3 C25 1.500(7)
C4 C5 1.328(7)
C4 C12 1.457(7)
C4 H68 0.9300
C5 C13 1.423(7)
C5 H62 0.9300
C6 C7 1.384(7)
C6 C13 1.411(7)
C6 C33 1.506(7)
C7 C8 1.397(7)
C7 H45 0.9300
C8 C14 1.412(7)
C8 C41 1.502(7)
C9 C10 1.348(7)
C9 C14 1.440(7)
C9 H35 0.9300
C10 C11 1.466(7)
C10 H37 0.9300
C11 C16 1.405(7)
C12 C16 1.435(7)
C13 C15 1.402(7)
C14 C15 1.436(7)
C15 C16 1.433(7)
C17 C22 1.405(7)
C17 C18 1.405(7)
C18 C19 1.375(7)
C18 C24 1.500(7)
C19 C20 1.379(7)
C19 H96 0.9300
C20 C21 1.366(7)
C21 C22 1.369(7)
C21 H72 0.9300
C22 C23 1.519(8)
C23 H30D 0.9600
C23 H30E 0.9600
C23 H30F 0.9600
C24 H10A 0.9600
C24 H10B 0.9600
C24 H10C 0.9600
C25 C26 1.399(7)
C25 C30 1.406(7)
C26 C27 1.415(7)
C26 C32 1.494(7)
C27 C28 1.371(7)
C27 H64 0.9300
C28 C29 1.332(7)
C29 C30 1.390(7)
C29 H75 0.9300
C30 C31 1.531(7)
C31 H98A 0.9600
C31 H98B 0.9600
C31 H98C 0.9600
C32 H10D 0.9600
C32 H10E 0.9600
C32 H10F 0.9600
C33 C34 1.390(7)
C33 C38 1.399(7)
C34 C35 1.411(7)
C34 C40 1.506(7)
C35 C36 1.348(7)
C35 H55 0.9300
C36 C37 1.391(7)
C37 C38 1.403(7)
C37 H94 0.9300
C38 C39 1.506(7)
C39 H97A 0.9600
C39 H97B 0.9600
C39 H97C 0.9600
C40 H99A 0.9600
C40 H99B 0.9600
C40 H99C 0.9600
C41 C42 1.374(7)
C41 C46 1.406(7)
C42 C43 1.398(7)
C42 C48 1.514(7)
C43 C44 1.390(7)
C43 H40 0.9300
C44 C45 1.356(7)
C45 C46 1.404(7)
C45 H95 0.9300
C46 C47 1.495(7)
C47 H82A 0.9600
C47 H82B 0.9600
C47 H82C 0.9600
C48 H91A 0.9600
C48 H91B 0.9600
C48 H91C 0.9600
C49' C50' 1.397(6)
C49' C59' 1.421(7)
C49' C65' 1.505(7)
C50' C51' 1.368(7)
C50' H17 0.9300
C51' C64' 1.403(7)
C51' C73' 1.510(7)
C52' C53' 1.343(7)
C52' C64' 1.435(7)
C52' H39 0.9300
C53' C63' 1.452(7)
C53' H22 0.9300
C54' C63' 1.383(7)
C54' C55' 1.399(7)
C54' C81' 1.495(7)
C55' C56' 1.382(7)
C55' H29 0.9300
C56' C62' 1.406(7)
C56' C89' 1.478(6)
C57' C58' 1.331(7)
C57' C62' 1.430(7)
C57' H20 0.9300
C58' C59' 1.422(7)
C58' H50 0.9300
C59' C60' 1.436(7)
C60' C64' 1.418(7)
C60' C61' 1.430(7)
C61' C63' 1.421(6)
C61' C62' 1.444(7)
C65' C70' 1.360(7)
C65' C66' 1.408(7)
C66' C67' 1.396(7)
C66' C72' 1.492(7)
C67' C68' 1.355(7)
C67' H73 0.9300
C68' C69' 1.384(7)
C69' C70' 1.419(7)
C69' H30 0.9300
C70' C71' 1.512(7)
C71' H83A 0.9600
C71' H83B 0.9600
C71' H83C 0.9600
C72' H92A 0.9600
C72' H92B 0.9600
C72' H92C 0.9600
C73' C74' 1.396(7)
C73' C78' 1.407(7)
C74' C75' 1.365(7)
C74' C80' 1.512(7)
C75' C76' 1.397(7)
C75' H28 0.9300
C76' C77' 1.382(7)
C77' C78' 1.391(6)
C77' H25 0.9300
C78' C79' 1.499(7)
C79' H88A 0.9600
C79' H88B 0.9600
C79' H88C 0.9600
C80' H87A 0.9600
C80' H87B 0.9600
C80' H87C 0.9600
C81' C86' 1.387(7)
C81' C82' 1.389(7)
C82' C83' 1.393(7)
C82' C88' 1.507(7)
C83' C84' 1.373(7)
C83' H38 0.9300
C84' C85' 1.394(7)
C85' C86' 1.373(7)
C85' H60 0.9300
C86' C87' 1.511(7)
C87' H93A 0.9600
C87' H93B 0.9600
C87' H93C 0.9600
C88' H85A 0.9600
C88' H85B 0.9600
C88' H85C 0.9600
C89' C90' 1.392(7)
C89' C94' 1.400(7)
C90' C91' 1.380(7)
C90' C96' 1.522(8)
C91' C92' 1.381(7)
C91' H36 0.9300
C92' C93' 1.359(7)
C93' C94' 1.394(7)
C93' H84 0.9300
C94' C95' 1.507(7)
C95' H90A 0.9600
C95' H90B 0.9600
C95' H90C 0.9600
C96' H30A 0.9600
C96' H30B 0.9600
C96' H30C 0.9600
C55 C56 1.3900
C55 C60 1.3900
C55 H55A 0.9300
C56 C57 1.3900
C56 H56A 0.9300
C57 C58 1.3900
C57 H57A 0.9300
C58 C59 1.3900
C58 H58A 0.9300
C59 C60 1.3900
C59 H59A 0.9300
C60 H60A 0.9300
C73 C74 1.3900
C73 C78 1.3900
C73 H73A 0.9300
C74 C75 1.3901
C74 H74A 0.9303
C75 C76 1.3900
C75 H75A 0.9302
C76 C77 1.3899
C76 H76A 0.9300
C77 C78 1.3901
C77 H77A 0.9300
C78 H78A 0.9301
C79 C80 1.358(9)
C79 C84 1.373(10)
C79 H79A 0.9300
C80 C81 1.373(10)
C80 H80A 0.9300
C81 C82 1.382(11)
C81 H81A 0.9300
C82 C83 1.340(9)
C82 H82D 0.9300
C83 C84 1.369(9)
C83 H83D 0.9300
C84 H84A 0.9300
C85 C86 1.341(12)
C85 C90 1.381(14)
C85 H85D 0.9300
C86 C87 1.396(13)
C86 H86A 0.9300
C87 C88 1.26(2)
C87 H87D 0.9300
C88 C89 1.442(18)
C88 H88D 0.9300
C89 C90 1.365(15)
C89 H89A 0.9300
C90 H90D 0.9300
C85A C86A 1.3900
C85A C90A 1.3900
C85A H85E 0.9300
C86A C87A 1.3900
C86A H86B 0.9300
C87A C88A 1.3900
C87A H87E 0.9300
C88A C89A 1.3900
C88A H88E 0.9300
C89A C90A 1.3900
C89A H89B 0.9300
C90A H90E 0.9300
C91 C96 1.301(11)
C91 C92 1.335(9)
C91 H91D 0.9300
C92 C93 1.361(9)
C92 H92D 0.9300
C93 C94 1.369(10)
C93 H93D 0.9300
C94 C95 1.403(11)
C94 H94A 0.9300
C95 C96 1.459(12)
C95 H95A 0.9300
C96 H96A 0.9300
C49 C50 1.3900
C49 C54 1.3900
C49 H49A 0.9300
C50 C51 1.3900
C50 H50A 0.9300
C51 C52 1.3900
C51 H51A 0.9300
C52 C53 1.3900
C52 H52A 0.9300
C53 C54 1.3900
C53 H53A 0.9300
C54 H54A 0.9300
C49A C50A 1.3900
C49A C54A 1.3900
C49A H49B 0.9300
C50A C51A 1.3900
C50A H50B 0.9300
C51A C52A 1.3900
C51A H51B 0.9300
C52A C53A 1.3900
C52A H52B 0.9300
C53A C54A 1.3900
C53A H53B 0.9300
C54A H54B 0.9300
C61 C62 1.3900
C61 C66 1.3900
C61 H61A 0.9300
C62 C63 1.3900
C62 H62A 0.9300
C63 C64 1.3900
C63 H63A 0.9300
C64 C65 1.3900
C64 H64A 0.9300
C65 C66 1.3900
C65 H65A 0.9300
C66 H66A 0.9300
C61A C62A 1.3900
C61A C66A 1.3900
C61A H61B 0.9300
C62A C63A 1.3900
C62A H62B 0.9300
C63A C64A 1.3900
C63A H63B 0.9300
C64A C65A 1.3900
C64A H64B 0.9300
C65A C66A 1.3900
C65A H65B 0.9300
C66A H66B 0.9300
